data_4115721
loop_
_publ_author_name
'Diran Herebian'
'Eberhard Bothe'
'Eckhard Bill'
'Thomas Weyherm\"uller'
'Karl Wieghardt'

_publ_section_title
;
 Experimental Evidence for the Noninnocence of o-Aminothiophenolates:
 Coordination Chemistry of o-Iminothionebenzosemiquinonate(1-) \p-Radicals
 with Ni(II), Pd(II), Pt(II)
;
_journal_name_full 'Journal of the American Chemical Society'
_journal_page_first 10012
_journal_page_last 10023
_journal_paper_doi 10.1021/ja011155p
_journal_volume 123
_journal_year 2001
_chemical_formula_structural '[C28 H42 N2 Pt S2], CH2Cl2'
_chemical_formula_sum 'C29 H44 Cl2 N2 Pt S2'
_chemical_formula_weight 750.77
_chemical_name_systematic
; 
 ? 
;
_space_group_IT_number 61
_symmetry_cell_setting orthorhombic
_symmetry_space_group_name_Hall '-P 2ac 2ab'
_symmetry_space_group_name_H-M 'P b c a'
_atom_sites_solution_hydrogens geom
_atom_sites_solution_primary direct
_atom_sites_solution_secondary difmap
_audit_creation_method SHELXL
_cell_angle_alpha 90.00
_cell_angle_beta 90.00
_cell_angle_gamma 90.00
_cell_formula_units_Z 8
_cell_length_a 23.793(2)
_cell_length_b 9.8009(8)
_cell_length_c 28.039(3)
_cell_measurement_reflns_used 13638
_cell_measurement_temperature 100(2)
_cell_volume 6538.5(10)
_computing_cell_refinement 'Nonius Collect'
_computing_data_collection 'Nonius Collect'
_computing_data_reduction 'Nonius Collect'
_computing_structure_refinement 'SHELXL-93 (Sheldrick, 1993)'
_computing_structure_solution 'SHELXS-86 (Sheldrick, 1990)'
_diffrn_ambient_temperature 100(2)
_diffrn_measurement_device 'Nonius Kappa-CCD'
_diffrn_measurement_method '208 images a 1 deg. in \w and 300 sec.'
_diffrn_radiation_monochromator graphite
_diffrn_radiation_source 'fine-focus sealed tube'
_diffrn_radiation_type MoK\a
_diffrn_radiation_wavelength 0.71073
_diffrn_reflns_av_R_equivalents 0.0370
_diffrn_reflns_av_sigmaI/netI 0.0631
_diffrn_reflns_limit_h_max 19
_diffrn_reflns_limit_h_min -30
_diffrn_reflns_limit_k_max 12
_diffrn_reflns_limit_k_min -7
_diffrn_reflns_limit_l_max 36
_diffrn_reflns_limit_l_min -25
_diffrn_reflns_number 15778
_diffrn_reflns_theta_max 27.50
_diffrn_reflns_theta_min 2.25
_exptl_absorpt_coefficient_mu 4.603
_exptl_absorpt_correction_T_max 0.7953
_exptl_absorpt_correction_T_min 0.5463
_exptl_absorpt_correction_type 'gaussian, face indexed'
_exptl_crystal_colour turquoise
_exptl_crystal_density_diffrn 1.525
_exptl_crystal_description 'transparent needle'
_exptl_crystal_F_000 3008
_exptl_crystal_size_max 0.52
_exptl_crystal_size_mid 0.08
_exptl_crystal_size_min 0.05
_refine_diff_density_max 0.900
_refine_diff_density_min -0.924
_refine_diff_density_rms 0.118
_refine_ls_extinction_method none
_refine_ls_goodness_of_fit_all 1.155
_refine_ls_goodness_of_fit_obs 1.266
_refine_ls_matrix_type full
_refine_ls_number_parameters 343
_refine_ls_number_reflns 6142
_refine_ls_number_restraints 1
_refine_ls_restrained_S_all 1.177
_refine_ls_restrained_S_obs 1.265
_refine_ls_R_factor_all 0.0753
_refine_ls_R_factor_obs 0.0422
_refine_ls_shift/esd_max -0.001
_refine_ls_shift/esd_mean 0.000
_refine_ls_structure_factor_coef Fsqd
_refine_ls_weighting_details 'w=1/[\s^2^(Fo^2^)+(0.0000P)^2^+9.0587P] where P=(Fo^2^+2Fc^2^)/3'
_refine_ls_weighting_scheme calc
_refine_ls_wR_factor_all 0.0942
_refine_ls_wR_factor_obs 0.0819
_reflns_number_observed 4177
_reflns_number_total 6214
_reflns_observed_criterion >2sigma(I)
_cod_data_source_file ja011155p_3.cif
_cod_data_source_block 3a
_cod_depositor_comments
;
The following automatic conversions were performed:

'_refine_ls_weighting_scheme' value 'calc
w=1/[\s^2^(Fo^2^)+(0.0000P)^2^+9.0587P] where P=(Fo^2^+2Fc^2^)/3' was
changed to 'calc'. New tag '_refine_ls_weighting_details' was
created. The value of the new tag was set to
'w=1/[\s^2^(Fo^2^)+(0.0000P)^2^+9.0587P] where P=(Fo^2^+2Fc^2^)/3'.

Automatic conversion script
Id: cif_fix_values 3143 2015-03-26 13:38:13Z robertas 
;
_cod_database_code 4115721

loop_
_symmetry_equiv_pos_as_xyz
'x, y, z'
'-x+1/2, -y, z+1/2'
'-x, y+1/2, -z+1/2'
'x+1/2, -y+1/2, -z'
'-x, -y, -z'
'x-1/2, y, -z-1/2'
'x, -y-1/2, z-1/2'
'-x-1/2, y-1/2, z'

loop_
_atom_site_aniso_label
_atom_site_aniso_U_11
_atom_site_aniso_U_22
_atom_site_aniso_U_33
_atom_site_aniso_U_23
_atom_site_aniso_U_13
_atom_site_aniso_U_12
Pt1 0.01737(14) 0.01625(11) 0.01698(13) -0.00076(8) 0.00294(10) 0.00012(10)
S1 0.0177(8) 0.0171(6) 0.0196(7) -0.0024(5) 0.0019(6) -0.0014(6)
N1 0.016(3) 0.019(2) 0.014(2) -0.001(2) 0.003(2) -0.004(2)
C1 0.012(3) 0.018(2) 0.017(3) 0.000(2) 0.003(2) 0.003(2)
C2 0.011(3) 0.022(3) 0.022(3) 0.007(2) -0.002(3) 0.000(2)
C3 0.016(3) 0.014(2) 0.024(3) -0.001(2) -0.001(3) 0.000(2)
C4 0.019(4) 0.018(3) 0.020(3) 0.004(2) 0.000(2) 0.005(2)
C5 0.018(4) 0.019(2) 0.011(3) 0.001(2) 0.003(2) 0.003(2)
C6 0.013(3) 0.016(2) 0.017(3) 0.004(2) -0.002(2) 0.005(2)
C7 0.018(4) 0.019(3) 0.024(3) 0.001(2) -0.003(3) -0.001(2)
C8 0.030(4) 0.023(3) 0.024(3) 0.003(2) 0.002(3) -0.004(3)
C9 0.019(4) 0.028(3) 0.030(4) -0.001(3) 0.000(3) -0.005(3)
C10 0.017(4) 0.024(3) 0.034(4) 0.002(2) 0.005(3) -0.006(3)
C11 0.028(4) 0.020(2) 0.014(3) -0.001(2) 0.002(3) -0.007(3)
C12 0.043(5) 0.026(3) 0.025(4) -0.009(3) 0.001(3) -0.005(3)
C13 0.034(5) 0.032(3) 0.027(4) 0.004(3) 0.000(3) -0.003(3)
C14 0.025(4) 0.024(3) 0.031(4) -0.005(3) 0.005(3) 0.002(3)
S2 0.0183(8) 0.0182(6) 0.0191(8) -0.0007(5) 0.0028(6) -0.0010(6)
N2 0.015(3) 0.016(2) 0.017(2) 0.000(2) 0.000(2) -0.002(2)
C15 0.021(4) 0.015(2) 0.016(3) 0.003(2) -0.002(2) 0.002(2)
C16 0.019(4) 0.024(3) 0.014(3) 0.002(2) -0.002(3) 0.002(3)
C17 0.026(4) 0.017(2) 0.018(3) -0.001(2) 0.001(3) -0.007(2)
C18 0.024(4) 0.020(3) 0.011(3) 0.002(2) 0.001(2) 0.002(2)
C19 0.020(4) 0.028(3) 0.013(3) 0.003(2) 0.007(3) 0.001(3)
C20 0.017(3) 0.024(3) 0.022(3) 0.003(2) 0.001(3) 0.005(2)
C21 0.021(4) 0.022(3) 0.024(3) -0.002(2) 0.006(3) -0.004(3)
C22 0.019(4) 0.044(3) 0.032(4) 0.000(3) 0.001(3) -0.006(3)
C23 0.034(5) 0.040(3) 0.040(4) -0.006(3) 0.017(3) -0.017(3)
C24 0.036(5) 0.026(3) 0.030(4) 0.002(3) 0.008(3) -0.008(3)
C25 0.026(4) 0.025(3) 0.018(3) -0.006(2) 0.001(3) 0.002(3)
C26 0.041(5) 0.030(3) 0.029(4) -0.010(3) 0.012(3) -0.007(3)
C27 0.036(5) 0.025(3) 0.035(4) -0.008(3) -0.003(3) 0.006(3)
C28 0.039(5) 0.037(3) 0.025(4) -0.002(3) 0.004(3) -0.006(3)
C30 0.047(5) 0.043(4) 0.030(4) 0.011(3) 0.001(3) -0.004(3)
Cl1 0.059(2) 0.151(2) 0.0593(15) -0.0352(15) -0.0038(13) 0.051(2)
Cl2 0.0353(12) 0.0350(8) 0.0472(11) 0.0056(7) 0.0106(8) 0.0019(7)

loop_
_atom_site_label
_atom_site_type_symbol
_atom_site_fract_x
_atom_site_fract_y
_atom_site_fract_z
_atom_site_U_iso_or_equiv
_atom_site_thermal_displace_type
_atom_site_occupancy
_atom_site_calc_flag
_atom_site_refinement_flags
Pt1 Pt 0.748791(10) 0.24304(2) 0.157253(7) 0.01687(8) Uani 1 d .
S1 S 0.82686(6) 0.32406(12) 0.12078(5) 0.0181(3) Uani 1 d .
N1 N 0.7510(2) 0.1089(4) 0.1070(2) 0.0161(10) Uani 1 d D
H1 H 0.7274(22) 0.0381(49) 0.1046(18) 0.019 Uiso 1 d D
C1 C 0.8318(2) 0.2123(5) 0.0728(2) 0.0157(11) Uani 1 d .
C2 C 0.7907(2) 0.1068(5) 0.0728(2) 0.0180(12) Uani 1 d .
C3 C 0.7924(3) 0.0025(5) 0.0380(2) 0.0181(12) Uani 1 d .
H3 H 0.7655(3) -0.0663(5) 0.0384(2) 0.022 Uiso 1 calc R
C4 C 0.8332(3) 0.0013(4) 0.0037(2) 0.0189(13) Uani 1 d .
C5 C 0.8719(2) 0.1100(5) 0.0042(2) 0.0160(12) Uani 1 d .
H5 H 0.8991(2) 0.1110(5) -0.0197(2) 0.019 Uiso 1 calc R
C6 C 0.8733(2) 0.2148(5) 0.0368(2) 0.0153(11) Uani 1 d .
C7 C 0.9187(2) 0.3266(5) 0.0340(2) 0.0204(13) Uani 1 d .
C8 C 0.8905(3) 0.4691(5) 0.0302(2) 0.0258(14) Uani 1 d .
H8A H 0.8665(12) 0.4714(13) 0.0027(8) 0.039 Uiso 1 calc R
H8B H 0.9190(3) 0.5379(6) 0.0272(13) 0.039 Uiso 1 calc R
H8C H 0.8686(13) 0.4860(17) 0.0583(6) 0.039 Uiso 1 calc R
C9 C 0.9568(3) 0.3217(6) 0.0782(2) 0.0256(14) Uani 1 d .
H9A H 0.9837(10) 0.3946(23) 0.0767(6) 0.038 Uiso 1 calc R
H9B H 0.9762(11) 0.2359(16) 0.0792(7) 0.038 Uiso 1 calc R
H9C H 0.9343(3) 0.3317(35) 0.1065(2) 0.038 Uiso 1 calc R
C10 C 0.9570(3) 0.3090(5) -0.0095(2) 0.0250(14) Uani 1 d .
H10A H 0.9349(3) 0.3136(35) -0.0381(2) 0.037 Uiso 1 calc R
H10B H 0.9755(11) 0.2220(16) -0.0078(7) 0.037 Uiso 1 calc R
H10C H 0.9847(9) 0.3802(22) -0.0098(7) 0.037 Uiso 1 calc R
C11 C 0.8389(3) -0.1122(5) -0.0328(2) 0.0206(13) Uani 1 d .
C12 C 0.7934(3) -0.2214(5) -0.0269(2) 0.031(2) Uani 1 d .
H12A H 0.8001(9) -0.2944(18) -0.0490(9) 0.047 Uiso 1 calc R
H12B H 0.7572(3) -0.1819(10) -0.0331(13) 0.047 Uiso 1 calc R
H12C H 0.7944(10) -0.2564(27) 0.0050(4) 0.047 Uiso 1 calc R
C13 C 0.8346(3) -0.0527(6) -0.0830(2) 0.031(2) Uani 1 d .
H13A H 0.8379(18) -0.1248(8) -0.1060(2) 0.046 Uiso 1 calc R
H13B H 0.8643(10) 0.0121(30) -0.0878(5) 0.046 Uiso 1 calc R
H13C H 0.7990(7) -0.0081(35) -0.0867(5) 0.046 Uiso 1 calc R
C14 C 0.8969(3) -0.1780(5) -0.0273(2) 0.0269(14) Uani 1 d .
H14A H 0.9255(3) -0.1120(11) -0.0345(12) 0.040 Uiso 1 calc R
H14B H 0.9001(6) -0.2537(21) -0.0489(8) 0.040 Uiso 1 calc R
H14C H 0.9015(6) -0.2097(30) 0.0048(4) 0.040 Uiso 1 calc R
S2 S 0.67038(6) 0.16388(12) 0.19436(5) 0.0185(3) Uani 1 d .
N2 N 0.7468(2) 0.3787(4) 0.20704(15) 0.0162(10) Uani 1 d D
H2 H 0.7669(23) 0.4557(46) 0.2099(18) 0.019 Uiso 1 d D
C15 C 0.6649(3) 0.2808(5) 0.2410(2) 0.0173(12) Uani 1 d .
C16 C 0.7069(3) 0.3838(5) 0.2407(2) 0.0190(13) Uani 1 d .
C17 C 0.7058(3) 0.4914(5) 0.2742(2) 0.0205(13) Uani 1 d .
H17 H 0.7335(3) 0.5581(5) 0.2737(2) 0.025 Uiso 1 calc R
C18 C 0.6638(3) 0.4973(4) 0.3074(2) 0.0184(13) Uani 1 d .
C19 C 0.6231(3) 0.3910(5) 0.3073(2) 0.0203(13) Uani 1 d .
H19 H 0.5951(3) 0.3946(5) 0.3304(2) 0.024 Uiso 1 calc R
C20 C 0.6218(3) 0.2836(5) 0.2759(2) 0.0212(13) Uani 1 d .
C21 C 0.5748(3) 0.1770(5) 0.2785(2) 0.0224(13) Uani 1 d .
C22 C 0.5375(3) 0.1821(6) 0.2341(2) 0.032(2) Uani 1 d .
H22A H 0.5068(9) 0.1195(28) 0.2378(6) 0.048 Uiso 1 calc R
H22B H 0.5592(4) 0.1571(36) 0.2066(3) 0.048 Uiso 1 calc R
H22C H 0.5231(13) 0.2728(11) 0.2301(8) 0.048 Uiso 1 calc R
C23 C 0.5370(3) 0.2020(6) 0.3215(2) 0.038(2) Uani 1 d .
H23A H 0.5086(10) 0.1326(24) 0.3229(8) 0.057 Uiso 1 calc R
H23B H 0.5195(13) 0.2898(19) 0.3186(7) 0.057 Uiso 1 calc R
H23C H 0.5591(4) 0.1993(39) 0.3501(2) 0.057 Uiso 1 calc R
C24 C 0.5984(3) 0.0329(5) 0.2850(2) 0.031(2) Uani 1 d .
H24A H 0.5682(3) -0.0293(8) 0.2915(14) 0.046 Uiso 1 calc R
H24B H 0.6245(12) 0.0322(10) 0.3111(9) 0.046 Uiso 1 calc R
H24C H 0.6173(14) 0.0053(16) 0.2563(5) 0.046 Uiso 1 calc R
C25 C 0.6581(3) 0.6136(5) 0.3433(2) 0.0231(14) Uani 1 d .
C26 C 0.7048(3) 0.7216(6) 0.3368(2) 0.033(2) Uani 1 d .
H26A H 0.7006(10) 0.7918(19) 0.3604(8) 0.050 Uiso 1 calc R
H26B H 0.7020(10) 0.7611(26) 0.3055(5) 0.050 Uiso 1 calc R
H26C H 0.7409(3) 0.6791(9) 0.3404(13) 0.050 Uiso 1 calc R
C27 C 0.6011(3) 0.6825(5) 0.3370(2) 0.032(2) Uani 1 d .
H27A H 0.5975(7) 0.7559(24) 0.3595(9) 0.048 Uiso 1 calc R
H27B H 0.5717(3) 0.6171(11) 0.3424(13) 0.048 Uiso 1 calc R
H27C H 0.5981(6) 0.7180(31) 0.3052(4) 0.048 Uiso 1 calc R
C28 C 0.6623(3) 0.5562(6) 0.3941(2) 0.034(2) Uani 1 d .
H28A H 0.6325(10) 0.4919(32) 0.3993(5) 0.051 Uiso 1 calc R
H28B H 0.6592(18) 0.6294(8) 0.4167(2) 0.051 Uiso 1 calc R
H28C H 0.6979(7) 0.5113(36) 0.3981(5) 0.051 Uiso 1 calc R
C30 C 1.0920(3) 0.0904(6) -0.1170(2) 0.040(2) Uani 1 d .
H30A H 1.1073(3) 0.0448(6) -0.0892(2) 0.048 Uiso 1 calc R
H30B H 1.1122(3) 0.1755(6) -0.1211(2) 0.048 Uiso 1 calc R
Cl1 Cl 1.02177(11) 0.1261(3) -0.10688(8) 0.0899(9) Uani 1 d .
Cl2 Cl 1.10286(8) -0.01200(14) -0.16689(6) 0.0392(4) Uani 1 d .

loop_
_atom_type_symbol
_atom_type_description
_atom_type_scat_dispersion_real
_atom_type_scat_dispersion_imag
_atom_type_scat_source
C C 0.0033 0.0016 'International Tables Vol C Tables 4.2.6.8 and 6.1.1.4'
H H 0.0000 0.0000 'International Tables Vol C Tables 4.2.6.8 and 6.1.1.4'
N N 0.0061 0.0033 'International Tables Vol C Tables 4.2.6.8 and 6.1.1.4'
S S 0.1246 0.1234 'International Tables Vol C Tables 4.2.6.8 and 6.1.1.4'
Cl Cl 0.1484 0.1585 'International Tables Vol C Tables 4.2.6.8 and 6.1.1.4'
Pt Pt -1.7033 8.3905 'International Tables Vol C Tables 4.2.6.8 and 6.1.1.4'

loop_
_geom_angle_atom_site_label_1
_geom_angle_atom_site_label_2
_geom_angle_atom_site_label_3
_geom_angle
N1 Pt1 N2 179.4(2)
N1 Pt1 S1 83.46(15)
N2 Pt1 S1 96.02(15)
N1 Pt1 S2 97.17(15)
N2 Pt1 S2 83.35(15)
S1 Pt1 S2 179.36(4)
C1 S1 Pt1 100.6(2)
C2 N1 Pt1 123.5(4)
C6 C1 C2 119.4(5)
C6 C1 S1 126.2(4)
C2 C1 S1 114.3(4)
N1 C2 C3 121.6(5)
N1 C2 C1 118.0(5)
C3 C2 C1 120.3(5)
C4 C3 C2 120.9(5)
C3 C4 C5 116.8(5)
C3 C4 C11 123.0(5)
C5 C4 C11 120.2(5)
C6 C5 C4 125.9(5)
C5 C6 C1 116.5(5)
C5 C6 C7 120.9(5)
C1 C6 C7 122.5(5)
C10 C7 C9 106.7(5)
C10 C7 C6 112.2(4)
C9 C7 C6 110.5(4)
C10 C7 C8 107.7(4)
C9 C7 C8 109.8(4)
C6 C7 C8 109.9(5)
C4 C11 C13 109.6(4)
C4 C11 C14 108.8(5)
C13 C11 C14 108.3(5)
C4 C11 C12 112.1(5)
C13 C11 C12 108.6(5)
C14 C11 C12 109.4(4)
C15 S2 Pt1 100.4(2)
C16 N2 Pt1 123.5(4)
C20 C15 C16 119.8(5)
C20 C15 S2 125.8(4)
C16 C15 S2 114.3(4)
N2 C16 C17 120.6(5)
N2 C16 C15 118.4(5)
C17 C16 C15 120.9(5)
C18 C17 C16 119.9(5)
C17 C18 C19 117.7(5)
C17 C18 C25 123.1(5)
C19 C18 C25 119.2(5)
C20 C19 C18 125.3(5)
C19 C20 C15 116.3(5)
C19 C20 C21 120.5(5)
C15 C20 C21 123.2(5)
C23 C21 C24 105.8(5)
C23 C21 C22 107.2(5)
C24 C21 C22 109.8(5)
C23 C21 C20 111.1(5)
C24 C21 C20 111.5(5)
C22 C21 C20 111.2(5)
C18 C25 C27 109.4(5)
C18 C25 C28 109.4(4)
C27 C25 C28 109.1(5)
C18 C25 C26 111.7(5)
C27 C25 C26 108.8(5)
C28 C25 C26 108.3(5)
Cl1 C30 Cl2 113.1(4)

loop_
_geom_bond_atom_site_label_1
_geom_bond_atom_site_label_2
_geom_bond_distance
Pt1 N1 1.928(4)
Pt1 N2 1.929(4)
Pt1 S1 2.2641(15)
Pt1 S2 2.2727(15)
S1 C1 1.738(5)
N1 C2 1.345(7)
C1 C6 1.413(7)
C1 C2 1.424(7)
C2 C3 1.414(7)
C3 C4 1.366(8)
C4 C5 1.409(7)
C4 C11 1.518(7)
C5 C6 1.374(6)
C6 C7 1.542(7)
C7 C10 1.532(8)
C7 C9 1.538(8)
C7 C8 1.553(7)
C11 C13 1.526(7)
C11 C14 1.531(8)
C11 C12 1.532(8)
S2 C15 1.743(5)
N2 C16 1.341(7)
C15 C20 1.418(8)
C15 C16 1.420(8)
C16 C17 1.413(7)
C17 C18 1.366(8)
C18 C19 1.423(8)
C18 C25 1.526(7)
C19 C20 1.373(7)
C20 C21 1.533(8)
C21 C23 1.523(8)
C21 C24 1.531(7)
C21 C22 1.531(8)
C25 C27 1.527(8)
C25 C28 1.536(7)
C25 C26 1.546(8)
C30 Cl1 1.730(7)
C30 Cl2 1.741(6)

loop_
_cod_related_entry_id
_cod_related_entry_database
_cod_related_entry_code
1 ChemSpider 30660549
